data_4025635
loop_
_publ_author_name
'Nobuko Watanabe'
'Yusuke Sano'
'Haruna Suzuki'
'Masatoshi Tanimura'
'Hisako K. Ijuin'
'Masakatsu Matsumoto'

_publ_contact_author_email matsumo-chem@kanagawa-u.ac.jp
_publ_contact_author_fax 81(463)589684
_publ_contact_author_name 'Professor Masakatsu Matsumoto'
_publ_contact_author_phone 81(463)594111
_publ_section_title
;
 Synthesis of Thermally Stable Acylamino-Substituted Bicyclic Dioxetanes
 and Their Base-Induced Chemiluminescent Decomposition
;
_journal_name_full 'Journal of Organic Chemistry'
_journal_page_first 5920
_journal_page_last 5926
_journal_paper_doi 10.1021/jo101114b
_journal_volume 75
_journal_year 2010
_chemical_formula_moiety 'C28 H34 N2 O5 S,0.5(C6H6) '
_chemical_formula_sum 'C31 H37 N2 O5 S'
_chemical_formula_weight 549.70
_space_group_IT_number 2
_symmetry_cell_setting triclinic
_symmetry_Int_Tables_number 2
_symmetry_space_group_name_Hall '-P 1'
_symmetry_space_group_name_H-M 'P -1'
_audit_creation_date 2010-03-04
_audit_creation_method 'by CrystalStructure 3.6.0'
_cell_angle_alpha 112.20(4)
_cell_angle_beta 93.93(3)
_cell_angle_gamma 91.20(1)
_cell_formula_units_Z 2
_cell_length_a 10.961(6)
_cell_length_b 11.645(11)
_cell_length_c 12.217(13)
_cell_measurement_reflns_used 6211
_cell_measurement_temperature 100.0
_cell_measurement_theta_max 27.5
_cell_measurement_theta_min 3.1
_cell_volume 1439(2)
_computing_cell_refinement CrystalClear
_computing_data_collection CrystalClear
_computing_data_reduction CrystalStructure
_computing_publication_material 'CrystalStructure 3.6.0'
_computing_structure_refinement CRYSTALS
_computing_structure_solution SHELXS97
_diffrn_ambient_temperature 100.0
_diffrn_detector_area_resol_mean 7.31
_diffrn_measured_fraction_theta_full 0.9563
_diffrn_measured_fraction_theta_max 0.9563
_diffrn_measurement_device_type 'Rigaku Mercury'
_diffrn_measurement_method \w
_diffrn_radiation_type 'Mo K\a'
_diffrn_radiation_wavelength 0.7107
_diffrn_reflns_av_R_equivalents 0.036
_diffrn_reflns_limit_h_max 13
_diffrn_reflns_limit_h_min -14
_diffrn_reflns_limit_k_max 14
_diffrn_reflns_limit_k_min -14
_diffrn_reflns_limit_l_max 15
_diffrn_reflns_limit_l_min -15
_diffrn_reflns_number 15595
_diffrn_reflns_theta_full 27.52
_diffrn_reflns_theta_max 27.52
_exptl_absorpt_coefficient_mu 0.155
_exptl_absorpt_correction_T_max 0.970
_exptl_absorpt_correction_T_min 0.875
_exptl_absorpt_correction_type multi-scan
_exptl_absorpt_process_details 'Jacobson, R. (1998) Private communication'
_exptl_crystal_colour colorless
_exptl_crystal_density_diffrn 1.269
_exptl_crystal_density_method 'not measured'
_exptl_crystal_description platelet
_exptl_crystal_F_000 586.00
_exptl_crystal_size_max 0.40
_exptl_crystal_size_mid 0.20
_exptl_crystal_size_min 0.20
_refine_diff_density_max 0.35
_refine_diff_density_min -0.26
_refine_ls_extinction_coef 63.5(57)
_refine_ls_extinction_method 'Larson (1970) Crystallographic Computing eq. 22'
_refine_ls_goodness_of_fit_ref 1.001
_refine_ls_hydrogen_treatment refall
_refine_ls_number_parameters 416
_refine_ls_number_reflns 6330
_refine_ls_R_factor_gt 0.0660
_refine_ls_shift/su_max 0.0000
_refine_ls_structure_factor_coef Fsqd
_refine_ls_weighting_details 'w = 1/[0.0039Fo^2^ + 1.0000\s(Fo^2^)]/(4Fo^2^)'
_refine_ls_weighting_scheme calc
_refine_ls_wR_factor_ref 0.2130
_reflns_number_gt 4597
_reflns_number_total 6330
_reflns_threshold_expression F^2^>2.0\s(F^2^)
_cod_data_source_file jo101114b_si_001.cif
_cod_data_source_block '__4'
_cod_original_cell_volume 1438.5(22)
_cod_original_formula_sum 'C31 H37 N2 O5 S '
_cod_database_code 4025635

loop_
_symmetry_equiv_pos_site_id
_symmetry_equiv_pos_as_xyz
1 +X,+Y,+Z
2 -X,-Y,-Z

loop_
_atom_site_label
_atom_site_type_symbol
_atom_site_fract_x
_atom_site_fract_y
_atom_site_fract_z
_atom_site_U_iso_or_equiv
_atom_site_adp_type
_atom_site_occupancy
_atom_site_symmetry_multiplicity
_atom_site_calc_flag
_atom_site_refinement_flags
_atom_site_disorder_assembly
_atom_site_disorder_group
S(1) S 0.02898(8) 1.29972(8) 0.90084(8) 0.0368(2) Uani 0.70 1 d P . .
S(2) S 0.0169(2) 1.1834(2) 0.5905(2) 0.0398(6) Uani 0.30 1 d P . .
O(1) O 0.1539(2) 1.0190(2) 0.5510(2) 0.0408(7) Uani 0.70 1 d P . .
O(2) O 0.2003(5) 1.1915(5) 0.9519(4) 0.0321(13) Uani 0.30 1 d P . .
O(3) O 0.5039(1) 0.8635(2) 0.86565(13) 0.0329(4) Uani 1.00 1 d . . .
O(4) O 0.6334(1) 0.8472(2) 0.83245(13) 0.0328(4) Uani 1.00 1 d . . .
O(5) O 0.3240(2) 0.5511(1) 0.6279(2) 0.0389(4) Uani 1.00 1 d . . .
O(6) O 0.2495(1) 0.7344(1) 0.7444(1) 0.0334(4) Uani 1.00 1 d . . .
N(1) N 0.0252(3) 1.2012(3) 0.6721(3) 0.0320(7) Uani 0.70 1 d P . .
N(2) N 0.4302(2) 0.7349(2) 0.6656(2) 0.0294(5) Uani 1.00 1 d . . .
N(3) N 0.0355(6) 1.2669(6) 0.8192(7) 0.038(2) Uani 0.30 1 d P . .
C(1) C -0.0756(3) 1.3438(3) 0.8119(3) 0.0508(8) Uani 1.00 1 d . . .
C(2) C -0.1632(4) 1.4299(3) 0.8579(3) 0.0662(10) Uani 1.00 1 d . . .
C(3) C -0.2409(3) 1.4561(3) 0.7783(4) 0.0753(12) Uani 1.00 1 d . . .
C(4) C -0.2352(3) 1.3973(3) 0.6575(4) 0.0670(11) Uani 1.00 1 d . . .
C(5) C -0.1522(3) 1.3128(3) 0.6135(3) 0.0614(10) Uani 1.00 1 d . . .
C(6) C -0.0716(2) 1.2866(2) 0.6905(3) 0.0482(7) Uani 1.00 1 d . . .
C(7) C 0.0819(2) 1.1961(2) 0.7592(3) 0.0456(7) Uani 1.00 1 d . . .
C(8) C 0.1798(2) 1.1126(2) 0.7580(2) 0.0391(6) Uani 1.00 1 d . . .
C(9) C 0.2396(2) 1.1141(2) 0.8638(2) 0.0384(6) Uani 1.00 1 d . . .
C(10) C 0.3320(2) 1.0348(2) 0.8617(2) 0.0345(6) Uani 1.00 1 d . . .
C(11) C 0.3660(2) 0.9503(2) 0.7532(2) 0.0296(5) Uani 1.00 1 d . . .
C(12) C 0.3059(2) 0.9460(2) 0.6478(2) 0.0326(6) Uani 1.00 1 d . . .
C(13) C 0.2133(2) 1.0262(2) 0.6492(2) 0.0361(6) Uani 1.00 1 d . . .
C(14) C 0.4650(2) 0.8607(2) 0.7480(2) 0.0283(5) Uani 1.00 1 d . . .
C(15) C 0.6026(2) 0.8804(2) 0.7276(2) 0.0295(5) Uani 1.00 1 d . . .
C(16) C 0.6311(2) 0.7660(2) 0.6155(2) 0.0300(5) Uani 1.00 1 d . . .
C(17) C 0.5374(2) 0.6657(2) 0.6188(2) 0.0341(6) Uani 1.00 1 d . . .
C(18) C 0.7592(2) 0.7174(2) 0.6224(2) 0.0396(6) Uani 1.00 1 d . . .
C(19) C 0.6081(2) 0.7838(2) 0.4979(2) 0.0394(6) Uani 1.00 1 d . . .
C(20) C 0.6607(2) 1.0139(2) 0.7533(2) 0.0319(6) Uani 1.00 1 d . . .
C(21) C 0.6454(2) 1.1009(2) 0.8822(2) 0.0378(6) Uani 1.00 1 d . . .
C(22) C 0.6046(2) 1.0746(2) 0.6706(2) 0.0385(6) Uani 1.00 1 d . . .
C(23) C 0.7989(2) 1.0073(2) 0.7409(2) 0.0407(6) Uani 1.00 1 d . . .
C(24) C 0.3317(2) 0.6642(2) 0.6772(2) 0.0296(5) Uani 1.00 1 d . . .
C(25) C 0.1339(2) 0.6778(2) 0.7637(2) 0.0353(6) Uani 1.00 1 d . . .
C(26) C 0.0709(2) 0.7925(3) 0.8381(2) 0.0457(7) Uani 1.00 1 d . . .
C(27) C 0.0606(2) 0.6083(3) 0.6469(2) 0.0468(7) Uani 1.00 1 d . . .
C(28) C 0.1621(3) 0.5948(3) 0.8320(3) 0.0506(8) Uani 1.00 1 d . . .
C(29) C 0.5039(3) 1.6028(3) 0.9685(3) 0.0579(9) Uani 1.00 1 d . . .
C(30) C 0.4596(3) 1.4887(3) 0.8869(3) 0.0566(9) Uani 1.00 1 d . . .
C(31) C 0.4564(3) 1.3857(3) 0.9190(3) 0.0581(9) Uani 1.00 1 d . . .
H(1) H -0.1621 1.4584 0.9276 0.078 Uiso 1.00 1 c R . .
H(2) H -0.2997 1.5176 0.8053 0.095 Uiso 1.00 1 c R . .
H(3) H -0.2901 1.4208 0.6030 0.088 Uiso 1.00 1 c R . .
H(4) H -0.1411 1.2844 0.5284 0.075 Uiso 1.00 1 c R . .
H(5) H 0.3700 1.0342 0.9354 0.042 Uiso 1.00 1 c R . .
H(6) H 0.3291 0.8900 0.5762 0.038 Uiso 1.00 1 c R . .
H(7) H 0.5734 0.6317 0.6792 0.041 Uiso 1.00 1 c R . .
H(8) H 0.5172 0.6020 0.5322 0.041 Uiso 1.00 1 c R . .
H(9) H 0.6714 0.8462 0.4886 0.047 Uiso 1.00 1 c R . .
H(10) H 0.5228 0.8073 0.4882 0.047 Uiso 1.00 1 c R . .
H(11) H 0.6141 0.6991 0.4275 0.047 Uiso 1.00 1 c R . .
H(12) H 0.7791 0.7146 0.7030 0.047 Uiso 1.00 1 c R . .
H(13) H 0.7482 0.6317 0.5641 0.047 Uiso 1.00 1 c R . .
H(14) H 0.8258 0.7784 0.6004 0.047 Uiso 1.00 1 c R . .
H(15) H 0.8322 1.0890 0.7725 0.048 Uiso 1.00 1 c R . .
H(16) H 0.8299 0.9598 0.7843 0.048 Uiso 1.00 1 c R . .
H(17) H 0.8282 0.9699 0.6597 0.048 Uiso 1.00 1 c R . .
H(18) H 0.5550 1.1085 0.9014 0.044 Uiso 1.00 1 c R . .
H(19) H 0.6848 1.1754 0.8778 0.044 Uiso 1.00 1 c R . .
H(20) H 0.6852 1.0710 0.9420 0.044 Uiso 1.00 1 c R . .
H(21) H 0.5232 1.0840 0.6802 0.048 Uiso 1.00 1 c R . .
H(22) H 0.6096 1.0220 0.5870 0.048 Uiso 1.00 1 c R . .
H(23) H 0.6500 1.1589 0.6919 0.048 Uiso 1.00 1 c R . .
H(24) H 0.2166 0.6333 0.8971 0.065 Uiso 1.00 1 c R . .
H(25) H 0.0869 0.5709 0.8515 0.065 Uiso 1.00 1 c R . .
H(26) H 0.1981 0.5144 0.7742 0.065 Uiso 1.00 1 c R . .
H(27) H -0.0141 0.5764 0.6674 0.054 Uiso 1.00 1 c R . .
H(28) H 0.0488 0.6647 0.6028 0.054 Uiso 1.00 1 c R . .
H(29) H 0.1056 0.5369 0.5928 0.054 Uiso 1.00 1 c R . .
H(30) H 0.1218 0.8403 0.9091 0.053 Uiso 1.00 1 c R . .
H(31) H -0.0067 0.7646 0.8573 0.053 Uiso 1.00 1 c R . .
H(32) H 0.0546 0.8496 0.7830 0.053 Uiso 1.00 1 c R . .
H(33) H 0.4293 1.3099 0.8554 0.067 Uiso 1.00 1 c R . .
H(34) H 0.4251 1.4697 0.8040 0.071 Uiso 1.00 1 c R . .
H(35) H 0.5011 1.6769 0.9387 0.074 Uiso 1.00 1 c R . .
H(36) H 0.0973 1.0844 0.5642 0.049 Uiso 0.70 1 c R . .

loop_
_atom_site_aniso_label
_atom_site_aniso_U_11
_atom_site_aniso_U_22
_atom_site_aniso_U_33
_atom_site_aniso_U_12
_atom_site_aniso_U_13
_atom_site_aniso_U_23
S(1) 0.0438(5) 0.0324(5) 0.0338(5) 0.0060(4) 0.0076(4) 0.0110(4)
S(2) 0.0385(11) 0.0436(11) 0.0425(12) 0.0116(9) 0.0048(9) 0.0213(9)
O(1) 0.042(1) 0.047(1) 0.0329(12) 0.0125(11) 0.0009(10) 0.0145(10)
O(2) 0.031(3) 0.034(3) 0.025(2) 0.001(2) 0.004(2) 0.004(2)
O(3) 0.0272(8) 0.0427(9) 0.0318(8) 0.0004(6) 0.0018(6) 0.0177(7)
O(4) 0.0284(8) 0.0396(9) 0.0355(8) 0.0019(6) 0.0001(6) 0.0202(7)
O(5) 0.0364(9) 0.0263(8) 0.0488(10) -0.0036(7) 0.0030(7) 0.0086(7)
O(6) 0.0282(8) 0.0304(8) 0.0407(9) -0.0019(6) 0.0075(6) 0.0120(7)
N(1) 0.035(2) 0.0287(13) 0.033(2) -0.0022(11) 0.0032(12) 0.0125(11)
N(2) 0.0253(9) 0.0262(9) 0.0377(10) 0.0006(7) 0.0024(7) 0.0133(8)
N(3) 0.035(4) 0.030(4) 0.051(5) 0.002(3) 0.005(3) 0.017(3)
C(1) 0.047(2) 0.043(1) 0.073(2) -0.0130(12) -0.0100(13) 0.037(1)
C(2) 0.087(3) 0.056(2) 0.053(2) -0.011(2) 0.030(2) 0.014(2)
C(3) 0.044(2) 0.048(2) 0.144(4) 0.020(1) 0.036(2) 0.043(2)
C(4) 0.056(2) 0.060(2) 0.102(3) -0.011(2) -0.019(2) 0.056(2)
C(5) 0.072(2) 0.057(2) 0.058(2) -0.024(2) 0.008(2) 0.025(2)
C(6) 0.0366(13) 0.0308(12) 0.076(2) -0.0021(10) 0.0192(13) 0.0164(12)
C(7) 0.0308(12) 0.0307(13) 0.075(2) -0.0021(10) 0.0032(13) 0.0207(13)
C(8) 0.0294(11) 0.0273(11) 0.060(2) -0.0011(9) 0.0006(10) 0.0169(11)
C(9) 0.0349(12) 0.0317(12) 0.0450(13) -0.0015(9) 0.0063(10) 0.0103(10)
C(10) 0.0339(12) 0.0323(11) 0.0383(12) -0.0029(9) 0.0017(9) 0.0148(9)
C(11) 0.0290(11) 0.0257(10) 0.0332(11) -0.0040(8) -0.0009(8) 0.0110(8)
C(12) 0.0325(11) 0.0293(11) 0.0342(11) 0.0002(9) -0.0022(9) 0.0110(9)
C(13) 0.0311(11) 0.0341(12) 0.0444(13) -0.0029(9) -0.0062(9) 0.0181(10)
C(14) 0.0280(10) 0.0269(10) 0.0308(10) -0.0014(8) -0.0009(8) 0.0126(8)
C(15) 0.0291(11) 0.0296(11) 0.0310(10) 0.0002(8) -0.0009(8) 0.0135(9)
C(16) 0.0272(10) 0.0282(11) 0.0327(10) -0.0001(8) 0.0025(8) 0.0097(9)
C(17) 0.0282(11) 0.0300(11) 0.0440(12) 0.0030(9) 0.0036(9) 0.0137(10)
C(18) 0.0297(12) 0.0354(12) 0.053(1) 0.0049(9) 0.0066(10) 0.0147(11)
C(19) 0.045(1) 0.0382(13) 0.0345(12) 0.0027(10) 0.0047(10) 0.0130(10)
C(20) 0.0312(11) 0.0305(11) 0.0341(11) -0.0050(9) 0.0002(9) 0.0130(9)
C(21) 0.0428(13) 0.0317(12) 0.0347(11) -0.0075(10) 0.0018(10) 0.0084(9)
C(22) 0.0430(13) 0.0338(12) 0.0428(13) 0.0008(10) 0.0015(10) 0.0195(10)
C(23) 0.0337(12) 0.0337(12) 0.054(1) -0.0058(10) -0.0007(10) 0.0164(11)
C(24) 0.0285(11) 0.0291(11) 0.0310(10) -0.0018(8) 0.0001(8) 0.0119(9)
C(25) 0.0266(11) 0.0401(13) 0.0403(12) -0.0061(9) 0.0042(9) 0.0168(10)
C(26) 0.0352(13) 0.048(2) 0.049(1) -0.0005(11) 0.0106(11) 0.0122(12)
C(27) 0.0318(12) 0.058(2) 0.043(1) -0.0043(11) 0.0007(10) 0.0123(12)
C(28) 0.042(1) 0.061(2) 0.060(2) -0.0032(12) 0.0074(12) 0.036(1)
C(29) 0.066(2) 0.044(2) 0.076(2) 0.016(1) 0.029(2) 0.031(2)
C(30) 0.047(2) 0.063(2) 0.067(2) 0.016(1) 0.010(1) 0.032(2)
C(31) 0.052(2) 0.041(2) 0.073(2) -0.0028(13) 0.017(2) 0.012(1)

loop_
_atom_type_symbol
_atom_type_description
_atom_type_scat_dispersion_real
_atom_type_scat_dispersion_imag
_atom_type_scat_source
C C 0.003 0.002
;
International Tables for Crystallography
(1992, Vol. C, Tables 4.2.6.8 and 6.1.1.4)
;
H H 0.000 0.000
;
International Tables for Crystallography
(1992, Vol. C, Table 6.1.1.4)
;
N N 0.006 0.003
;
International Tables for Crystallography
(1992, Vol. C, Tables 4.2.6.8 and 6.1.1.4)
;
O O 0.011 0.006
;
International Tables for Crystallography
(1992, Vol. C, Tables 4.2.6.8 and 6.1.1.4)
;
S S 0.125 0.123
;
International Tables for Crystallography
(1992, Vol. C, Tables 4.2.6.8 and 6.1.1.4)
;

loop_
_geom_angle_atom_site_label_1
_geom_angle_atom_site_label_2
_geom_angle_atom_site_label_3
_geom_angle
_geom_angle_publ_flag
_geom_angle_site_symmetry_1
_geom_angle_site_symmetry_2
_geom_angle_site_symmetry_3
S(1) N(3) N(1) 171.4(7) ? . . .
S(1) N(3) C(1) 85.6(5) ? . . .
C(1) S(1) N(3) 62.1(5) ? . . .
S(1) N(3) C(7) 136(1) ? . . .
C(7) S(1) N(3) 22.8(5) ? . . .
S(1) C(1) N(3) 32.2(3) ? . . .
S(1) C(1) C(2) 122.9(3) ? . . .
S(1) C(1) C(6) 117.3(2) ? . . .
C(7) S(1) C(1) 84.5(1) ? . . .
S(1) C(7) S(2) 126.5(2) ? . . .
S(1) C(7) N(1) 114.2(2) ? . . .
S(1) C(7) N(3) 20.3(5) ? . . .
S(1) C(7) C(8) 120.1(2) ? . . .
S(2) N(1) N(3) 166.4(4) ? . . .
S(2) N(1) C(6) 90.6(3) ? . . .
C(6) S(2) N(1) 56.5(2) ? . . .
S(2) N(1) C(7) 150.7(3) ? . . .
C(7) S(2) N(1) 16.6(2) ? . . .
S(2) C(6) N(1) 32.8(2) ? . . .
S(2) C(6) C(1) 138.7(3) ? . . .
C(7) S(2) C(6) 72.8(2) ? . . .
S(2) C(6) C(5) 99.8(2) ? . . .
S(2) C(7) N(1) 12.7(2) ? . . .
S(2) C(7) N(3) 106.4(5) ? . . .
S(2) C(7) C(8) 113.5(2) ? . . .
O(1) C(13) C(8) 119.5(2) ? . . .
O(1) C(13) C(12) 120.4(2) ? . . .
O(2) C(9) C(8) 112.4(3) ? . . .
O(2) C(9) C(10) 126.9(4) ? . . .
C(14) O(3) O(4) 89.9(1) ? . . .
O(3) O(4) C(15) 90.9(1) ? . . .
O(3) C(14) C(11) 111.6(2) ? . . .
O(3) C(14) N(2) 111.2(2) ? . . .
O(3) C(14) C(15) 89.4(2) ? . . .
O(4) C(15) C(14) 86.0(2) ? . . .
O(4) C(15) C(16) 106.7(2) ? . . .
O(4) C(15) C(20) 108.8(2) ? . . .
O(5) C(24) O(6) 125.9(2) ? . . .
O(5) C(24) N(2) 121.9(2) ? . . .
O(6) C(24) N(2) 112.2(2) ? . . .
C(25) O(6) C(24) 121.0(2) ? . . .
O(6) C(25) C(27) 110.5(2) ? . . .
O(6) C(25) C(28) 110.2(2) ? . . .
O(6) C(25) C(26) 101.0(2) ? . . .
N(1) N(3) C(1) 89.4(5) ? . . .
C(6) N(1) N(3) 79.2(3) ? . . .
N(1) N(3) C(7) 46.9(4) ? . . .
C(7) N(1) N(3) 38.8(3) ? . . .
N(1) C(6) C(1) 106.2(3) ? . . .
C(7) N(1) C(6) 117.9(3) ? . . .
N(1) C(6) C(5) 132.3(3) ? . . .
N(1) C(7) N(3) 94.3(5) ? . . .
N(1) C(7) C(8) 125.7(3) ? . . .
N(2) C(14) C(11) 112.7(2) ? . . .
N(2) C(14) C(15) 104.3(2) ? . . .
C(17) N(2) C(14) 111.5(2) ? . . .
C(24) N(2) C(14) 124.0(2) ? . . .
N(2) C(17) C(16) 104.3(2) ? . . .
C(24) N(2) C(17) 115.4(2) ? . . .
N(3) C(1) C(2) 155.0(4) ? . . .
N(3) C(1) C(6) 85.2(4) ? . . .
C(7) N(3) C(1) 136.1(7) ? . . .
N(3) C(7) C(8) 140.0(6) ? . . .
C(6) C(1) C(2) 119.8(3) ? . . .
C(1) C(2) C(3) 117.3(3) ? . . .
C(1) C(6) C(5) 121.5(3) ? . . .
C(2) C(3) C(4) 121.8(3) ? . . .
C(3) C(4) C(5) 120.8(4) ? . . .
C(4) C(5) C(6) 118.9(3) ? . . .
C(7) C(8) C(9) 121.2(2) ? . . .
C(7) C(8) C(13) 119.9(3) ? . . .
C(13) C(8) C(9) 118.8(2) ? . . .
C(8) C(9) C(10) 120.8(2) ? . . .
C(8) C(13) C(12) 120.0(2) ? . . .
C(9) C(10) C(11) 120.1(2) ? . . .
C(10) C(11) C(12) 119.8(2) ? . . .
C(10) C(11) C(14) 121.3(2) ? . . .
C(11) C(12) C(13) 120.4(2) ? . . .
C(14) C(11) C(12) 118.8(2) ? . . .
C(11) C(14) C(15) 125.4(2) ? . . .
C(14) C(15) C(16) 106.2(2) ? . . .
C(14) C(15) C(20) 121.2(2) ? . . .
C(15) C(16) C(17) 101.4(2) ? . . .
C(20) C(15) C(16) 121.3(2) ? . . .
C(15) C(16) C(18) 114.6(2) ? . . .
C(15) C(16) C(19) 114.5(2) ? . . .
C(15) C(20) C(21) 110.3(2) ? . . .
C(15) C(20) C(23) 109.9(2) ? . . .
C(15) C(20) C(22) 113.5(2) ? . . .
C(18) C(16) C(17) 107.3(2) ? . . .
C(19) C(16) C(17) 109.1(2) ? . . .
C(19) C(16) C(18) 109.2(2) ? . . .
C(23) C(20) C(21) 106.4(2) ? . . .
C(22) C(20) C(21) 108.0(2) ? . . .
C(23) C(20) C(22) 108.4(2) ? . . .
C(27) C(25) C(26) 111.3(2) ? . . .
C(28) C(25) C(26) 111.3(2) ? . . .
C(28) C(25) C(27) 112.0(2) ? . . .
C(29) C(30) C(31) 119.9(3) ? . . .
H(36) S(2) N(1) 93.3911 ? . . .
H(36) S(2) C(6) 148.8745 ? . . .
H(36) S(2) C(7) 77.9303 ? . . .
S(2) H(36) O(1) 176.7519 ? . . .
H(36) O(1) C(13) 111.6291 ? . . .
N(2) C(17) H(7) 108.4124 ? . . .
N(2) C(17) H(8) 111.2534 ? . . .
C(1) C(2) H(1) 115.2898 ? . . .
H(1) C(2) C(3) 127.4471 ? . . .
C(2) C(3) H(2) 120.6104 ? . . .
H(2) C(3) C(4) 117.6135 ? . . .
C(3) C(4) H(3) 119.5895 ? . . .
C(4) C(5) H(4) 118.1422 ? . . .
H(3) C(4) C(5) 119.5363 ? . . .
H(4) C(5) C(6) 121.8656 ? . . .
C(9) C(10) H(5) 119.8350 ? . . .
H(5) C(10) C(11) 119.9846 ? . . .
C(11) C(12) H(6) 119.3525 ? . . .
H(6) C(12) C(13) 120.2143 ? . . .
C(16) C(17) H(7) 107.2183 ? . . .
C(16) C(17) H(8) 108.0136 ? . . .
C(16) C(18) H(12) 109.9167 ? . . .
C(16) C(18) H(14) 107.9242 ? . . .
C(16) C(18) H(13) 101.9085 ? . . .
C(16) C(19) H(10) 110.4714 ? . . .
C(16) C(19) H(11) 109.4690 ? . . .
C(16) C(19) H(9) 112.6157 ? . . .
H(8) C(17) H(7) 116.8310 ? . . .
H(14) C(18) H(12) 113.1989 ? . . .
H(13) C(18) H(12) 108.2470 ? . . .
H(14) C(18) H(13) 115.0046 ? . . .
H(10) C(19) H(9) 111.8433 ? . . .
H(11) C(19) H(9) 107.5394 ? . . .
H(11) C(19) H(10) 104.5201 ? . . .
C(20) C(21) H(18) 112.7321 ? . . .
C(20) C(21) H(20) 112.9673 ? . . .
C(20) C(21) H(19) 96.5276 ? . . .
C(20) C(22) H(21) 109.8247 ? . . .
C(20) C(22) H(22) 111.6777 ? . . .
C(20) C(22) H(23) 107.7505 ? . . .
C(20) C(23) H(16) 107.0014 ? . . .
C(20) C(23) H(15) 107.0700 ? . . .
C(20) C(23) H(17) 118.7132 ? . . .
H(20) C(21) H(18) 104.0961 ? . . .
H(19) C(21) H(18) 115.3482 ? . . .
H(20) C(21) H(19) 115.5443 ? . . .
H(22) C(22) H(21) 105.6367 ? . . .
H(23) C(22) H(21) 110.7723 ? . . .
H(23) C(22) H(22) 111.2033 ? . . .
H(16) C(23) H(15) 111.8923 ? . . .
H(17) C(23) H(15) 105.2874 ? . . .
H(17) C(23) H(16) 106.9642 ? . . .
C(25) C(26) H(30) 110.7207 ? . . .
C(25) C(26) H(31) 107.3383 ? . . .
C(25) C(26) H(32) 107.3325 ? . . .
C(25) C(27) H(28) 109.2651 ? . . .
C(25) C(27) H(29) 112.1473 ? . . .
C(25) C(27) H(27) 105.3469 ? . . .
C(25) C(28) H(24) 111.8864 ? . . .
C(25) C(28) H(26) 107.6148 ? . . .
C(25) C(28) H(25) 106.9170 ? . . .
H(31) C(26) H(30) 111.1356 ? . . .
H(32) C(26) H(30) 109.4462 ? . . .
H(32) C(26) H(31) 110.7840 ? . . .
H(28) C(27) H(27) 116.0398 ? . . .
H(29) C(27) H(27) 109.5014 ? . . .
H(29) C(27) H(28) 104.7094 ? . . .
H(26) C(28) H(24) 110.1295 ? . . .
H(25) C(28) H(24) 113.1886 ? . . .
H(26) C(28) H(25) 106.8102 ? . . .
C(29) C(30) H(34) 126.8925 ? . . .
H(35) C(29) C(30) 115.7172 ? . . .
C(30) C(31) H(33) 113.9272 ? . . .
H(34) C(30) C(31) 113.1455 ? . . .

loop_
_geom_bond_atom_site_label_1
_geom_bond_atom_site_label_2
_geom_bond_distance
_geom_bond_publ_flag
_geom_bond_site_symmetry_1
_geom_bond_site_symmetry_2
S(1) N(3) 0.932(8) ? . .
S(1) C(1) 1.741(4) ? . .
S(1) C(7) 1.838(3) ? . .
S(2) N(1) 0.935(4) ? . .
S(2) C(6) 1.725(3) ? . .
S(2) C(7) 2.083(4) ? . .
O(1) C(13) 1.299(4) ? . .
O(2) C(9) 1.227(5) ? . .
O(3) O(4) 1.500(2) ? . .
O(3) C(14) 1.459(3) ? . .
O(4) C(15) 1.492(3) ? . .
O(5) C(24) 1.222(3) ? . .
O(6) C(24) 1.334(3) ? . .
O(6) C(25) 1.490(3) ? . .
N(1) N(3) 1.661(9) ? . .
N(1) C(6) 1.440(4) ? . .
N(1) C(7) 1.217(5) ? . .
N(2) C(14) 1.455(2) ? . .
N(2) C(17) 1.462(3) ? . .
N(2) C(24) 1.391(3) ? . .
N(3) C(1) 1.544(8) ? . .
N(3) C(7) 1.044(7) ? . .
C(1) C(2) 1.390(5) ? . .
C(1) C(6) 1.382(4) ? . .
C(2) C(3) 1.373(6) ? . .
C(3) C(4) 1.380(6) ? . .
C(4) C(5) 1.337(5) ? . .
C(5) C(6) 1.369(5) ? . .
C(7) C(8) 1.460(4) ? . .
C(8) C(9) 1.402(4) ? . .
C(8) C(13) 1.410(3) ? . .
C(9) C(10) 1.380(4) ? . .
C(10) C(11) 1.400(3) ? . .
C(11) C(12) 1.388(3) ? . .
C(11) C(14) 1.509(3) ? . .
C(12) C(13) 1.390(3) ? . .
C(14) C(15) 1.572(3) ? . .
C(15) C(16) 1.564(3) ? . .
C(15) C(20) 1.575(3) ? . .
C(16) C(17) 1.553(3) ? . .
C(16) C(18) 1.534(3) ? . .
C(16) C(19) 1.533(4) ? . .
C(20) C(21) 1.541(3) ? . .
C(20) C(22) 1.540(4) ? . .
C(20) C(23) 1.533(3) ? . .
C(25) C(26) 1.515(3) ? . .
C(25) C(27) 1.510(3) ? . .
C(25) C(28) 1.520(5) ? . .
C(29) C(30) 1.379(4) ? . .
C(30) C(31) 1.397(5) ? . .
S(2) H(36) 1.4182 ? . .
O(1) H(36) 0.9651 ? . .
C(2) H(1) 0.7875 ? . .
C(3) H(2) 0.9532 ? . .
C(4) H(3) 0.9846 ? . .
C(5) H(4) 0.9820 ? . .
C(10) H(5) 0.9681 ? . .
C(12) H(6) 0.9276 ? . .
C(17) H(7) 1.0222 ? . .
C(17) H(8) 1.0422 ? . .
C(18) H(12) 1.0059 ? . .
C(18) H(13) 0.9820 ? . .
C(18) H(14) 1.1224 ? . .
C(19) H(9) 1.0366 ? . .
C(19) H(10) 0.9920 ? . .
C(19) H(11) 1.0420 ? . .
C(21) H(18) 1.0315 ? . .
C(21) H(19) 0.9825 ? . .
C(21) H(20) 0.9996 ? . .
C(22) H(21) 0.9111 ? . .
C(22) H(22) 0.9787 ? . .
C(22) H(23) 1.0229 ? . .
C(23) H(15) 0.9353 ? . .
C(23) H(16) 0.9527 ? . .
C(23) H(17) 0.9998 ? . .
C(26) H(30) 0.9635 ? . .
C(26) H(31) 0.9781 ? . .
C(26) H(32) 1.1196 ? . .
C(27) H(27) 0.9783 ? . .
C(27) H(28) 0.9996 ? . .
C(27) H(29) 1.0093 ? . .
C(28) H(24) 0.9189 ? . .
C(28) H(25) 0.9384 ? . .
C(28) H(26) 1.0418 ? . .
C(29) H(35) 1.0566 ? . .
C(30) H(34) 0.9953 ? . .
C(31) H(33) 0.9540 ? . .

loop_
_geom_torsion_atom_site_label_1
_geom_torsion_atom_site_label_2
_geom_torsion_atom_site_label_3
_geom_torsion_atom_site_label_4
_geom_torsion
_geom_torsion_publ_flag
_geom_torsion_site_symmetry_1
_geom_torsion_site_symmetry_2
_geom_torsion_site_symmetry_3
_geom_torsion_site_symmetry_4
C(1) S(1) N(3) C(7) -167(1) ? . . . .
C(7) S(1) N(3) C(1) 167(1) ? . . . .
N(3) S(1) C(1) C(2) -176.5(3) ? . . . .
N(3) S(1) C(1) C(6) 5.3(2) ? . . . .
C(7) S(1) C(1) N(3) -4.9(5) ? . . . .
C(7) S(1) C(1) C(2) 178.6(3) ? . . . .
C(7) S(1) C(1) C(6) 0.5(2) ? . . . .
N(3) S(1) C(7) S(2) -8.4(2) ? . . . .
N(3) S(1) C(7) N(1) -12.0(2) ? . . . .
N(3) S(1) C(7) C(8) 171.1(4) ? . . . .
C(1) S(1) C(7) S(2) 2.8(2) ? . . . .
C(1) S(1) C(7) N(1) -0.9(2) ? . . . .
C(1) S(1) C(7) N(3) 11(1) ? . . . .
C(1) S(1) C(7) C(8) -177.8(2) ? . . . .
C(6) S(2) N(1) N(3) -40(1) ? . . . .
C(6) S(2) N(1) C(7) -167.2(8) ? . . . .
C(7) S(2) N(1) N(3) 126(2) ? . . . .
C(7) S(2) N(1) C(6) 167.2(8) ? . . . .
N(1) S(2) C(6) C(1) 9.3(4) ? . . . .
N(1) S(2) C(6) C(5) -173.8(3) ? . . . .
C(7) S(2) C(6) N(1) -3.8(2) ? . . . .
C(7) S(2) C(6) C(1) 5.5(4) ? . . . .
C(7) S(2) C(6) C(5) -177.6(2) ? . . . .
N(1) S(2) C(7) S(1) -15.3(6) ? . . . .
N(1) S(2) C(7) N(3) -18.3(7) ? . . . .
N(1) S(2) C(7) C(8) 165.2(7) ? . . . .
C(6) S(2) C(7) S(1) -4.1(2) ? . . . .
C(6) S(2) C(7) N(1) 11.2(7) ? . . . .
C(6) S(2) C(7) N(3) -7.1(5) ? . . . .
C(6) S(2) C(7) C(8) 176.4(2) ? . . . .
C(14) O(3) O(4) C(15) 15.3(1) ? . . . .
O(4) O(3) C(14) N(2) 90.6(2) ? . . . .
O(4) O(3) C(14) C(11) -142.7(2) ? . . . .
O(4) O(3) C(14) C(15) -14.5(1) ? . . . .
O(3) O(4) C(15) C(14) -14.2(1) ? . . . .
O(3) O(4) C(15) C(16) -120.0(2) ? . . . .
O(3) O(4) C(15) C(20) 107.5(2) ? . . . .
C(25) O(6) C(24) O(5) -1.5(4) ? . . . .
C(25) O(6) C(24) N(2) 177.2(2) ? . . . .
C(24) O(6) C(25) C(26) -177.2(2) ? . . . .
C(24) O(6) C(25) C(27) -59.4(3) ? . . . .
C(24) O(6) C(25) C(28) 65.0(2) ? . . . .
S(2) N(1) N(3) C(1) 44(1) ? . . . .
S(2) N(1) N(3) C(7) -140(1) ? . . . .
C(6) N(1) N(3) C(1) 2.3(3) ? . . . .
C(6) N(1) N(3) C(7) 177.2(5) ? . . . .
C(7) N(1) N(3) C(1) -175.0(7) ? . . . .
S(2) N(1) C(6) C(1) -173.6(3) ? . . . .
S(2) N(1) C(6) C(5) 8.3(5) ? . . . .
N(3) N(1) C(6) S(2) 171.0(3) ? . . . .
N(3) N(1) C(6) C(1) -2.6(2) ? . . . .
N(3) N(1) C(6) C(5) 179.3(4) ? . . . .
C(7) N(1) C(6) S(2) 172.9(5) ? . . . .
C(7) N(1) C(6) C(1) -0.7(4) ? . . . .
C(7) N(1) C(6) C(5) -178.8(4) ? . . . .
S(2) N(1) C(7) S(1) 166.6(7) ? . . . .
S(2) N(1) C(7) N(3) 162.4(8) ? . . . .
S(2) N(1) C(7) C(8) -16.7(9) ? . . . .
N(3) N(1) C(7) S(1) 4.1(2) ? . . . .
N(3) N(1) C(7) S(2) -162.4(7) ? . . . .
N(3) N(1) C(7) C(8) -179.1(5) ? . . . .
C(6) N(1) C(7) S(1) 1.1(4) ? . . . .
C(6) N(1) C(7) S(2) -165.5(9) ? . . . .
C(6) N(1) C(7) N(3) -3.1(6) ? . . . .
C(6) N(1) C(7) C(8) 177.8(3) ? . . . .
C(17) N(2) C(14) O(3) -81.1(2) ? . . . .
C(17) N(2) C(14) C(11) 152.8(2) ? . . . .
C(17) N(2) C(14) C(15) 13.9(3) ? . . . .
C(24) N(2) C(14) O(3) 64.3(3) ? . . . .
C(24) N(2) C(14) C(11) -61.8(3) ? . . . .
C(24) N(2) C(14) C(15) 159.2(2) ? . . . .
C(14) N(2) C(17) C(16) -31.5(3) ? . . . .
C(24) N(2) C(17) C(16) 180.0(2) ? . . . .
C(14) N(2) C(24) O(5) -159.8(2) ? . . . .
C(14) N(2) C(24) O(6) 21.5(3) ? . . . .
C(17) N(2) C(24) O(5) -15.7(3) ? . . . .
C(17) N(2) C(24) O(6) 165.6(2) ? . . . .
S(1) N(3) C(1) C(2) 6(1) ? . . . .
S(1) N(3) C(1) C(6) -175.3(7) ? . . . .
N(1) N(3) C(1) S(1) 172.9(8) ? . . . .
N(1) N(3) C(1) C(2) 179.8(7) ? . . . .
N(1) N(3) C(1) C(6) -2.3(4) ? . . . .
C(7) N(3) C(1) S(1) 167(1) ? . . . .
C(7) N(3) C(1) C(2) 174.5(9) ? . . . .
C(7) N(3) C(1) C(6) -7(1) ? . . . .
S(1) N(3) C(7) S(2) 173(1) ? . . . .
S(1) N(3) C(7) N(1) 169(1) ? . . . .
S(1) N(3) C(7) C(8) -12(1) ? . . . .
N(1) N(3) C(7) S(1) -169(1) ? . . . .
N(1) N(3) C(7) S(2) 4.0(4) ? . . . .
N(1) N(3) C(7) C(8) 178.9(9) ? . . . .
C(1) N(3) C(7) S(1) -161(2) ? . . . .
C(1) N(3) C(7) S(2) 11(1) ? . . . .
C(1) N(3) C(7) N(1) 7(1) ? . . . .
C(1) N(3) C(7) C(8) -173.8(6) ? . . . .
S(1) C(1) C(2) C(3) -179.6(3) ? . . . .
N(3) C(1) C(2) C(3) 176.0(6) ? . . . .
C(6) C(1) C(2) C(3) -1.5(5) ? . . . .
S(1) C(1) C(6) S(2) -5.3(5) ? . . . .
S(1) C(1) C(6) N(1) -0.0(3) ? . . . .
S(1) C(1) C(6) C(5) 178.3(3) ? . . . .
N(3) C(1) C(6) S(2) -2.4(4) ? . . . .
N(3) C(1) C(6) N(1) 2.8(3) ? . . . .
N(3) C(1) C(6) C(5) -178.9(3) ? . . . .
C(2) C(1) C(6) S(2) 176.5(3) ? . . . .
C(2) C(1) C(6) N(1) -178.2(3) ? . . . .
C(2) C(1) C(6) C(5) 0.1(4) ? . . . .
C(1) C(2) C(3) C(4) 1.8(6) ? . . . .
C(2) C(3) C(4) C(5) -0.7(6) ? . . . .
C(3) C(4) C(5) C(6) -0.8(6) ? . . . .
C(4) C(5) C(6) S(2) -176.5(3) ? . . . .
C(4) C(5) C(6) N(1) 178.9(3) ? . . . .
C(4) C(5) C(6) C(1) 1.1(5) ? . . . .
S(1) C(7) C(8) C(9) -3.4(4) ? . . . .
S(1) C(7) C(8) C(13) 174.8(2) ? . . . .
S(2) C(7) C(8) C(9) 176.1(2) ? . . . .
S(2) C(7) C(8) C(13) -5.7(3) ? . . . .
N(1) C(7) C(8) C(9) -180.0(2) ? . . . .
N(1) C(7) C(8) C(13) -1.8(5) ? . . . .
N(3) C(7) C(8) C(9) 1.4(6) ? . . . .
N(3) C(7) C(8) C(13) 179.6(4) ? . . . .
C(7) C(8) C(9) O(2) -0.3(5) ? . . . .
C(7) C(8) C(9) C(10) -180.0(2) ? . . . .
C(13) C(8) C(9) O(2) -178.5(4) ? . . . .
C(13) C(8) C(9) C(10) 1.8(4) ? . . . .
C(7) C(8) C(13) O(1) -2.2(4) ? . . . .
C(7) C(8) C(13) C(12) -179.6(2) ? . . . .
C(9) C(8) C(13) O(1) 176.1(3) ? . . . .
C(9) C(8) C(13) C(12) -1.3(4) ? . . . .
O(2) C(9) C(10) C(11) 179.5(3) ? . . . .
C(8) C(9) C(10) C(11) -0.9(4) ? . . . .
C(9) C(10) C(11) C(12) -0.5(4) ? . . . .
C(9) C(10) C(11) C(14) -178.8(2) ? . . . .
C(10) C(11) C(12) C(13) 0.9(4) ? . . . .
C(14) C(11) C(12) C(13) 179.3(2) ? . . . .
C(10) C(11) C(14) O(3) 7.9(3) ? . . . .
C(10) C(11) C(14) N(2) 133.8(2) ? . . . .
C(10) C(11) C(14) C(15) -97.5(3) ? . . . .
C(12) C(11) C(14) O(3) -170.4(2) ? . . . .
C(12) C(11) C(14) N(2) -44.5(3) ? . . . .
C(12) C(11) C(14) C(15) 84.2(3) ? . . . .
C(11) C(12) C(13) O(1) -177.4(3) ? . . . .
C(11) C(12) C(13) C(8) -0.0(3) ? . . . .
O(3) C(14) C(15) O(4) 14.6(1) ? . . . .
O(3) C(14) C(15) C(16) 120.9(2) ? . . . .
O(3) C(14) C(15) C(20) -95.1(2) ? . . . .
N(2) C(14) C(15) O(4) -97.2(2) ? . . . .
N(2) C(14) C(15) C(16) 9.1(3) ? . . . .
N(2) C(14) C(15) C(20) 153.2(2) ? . . . .
C(11) C(14) C(15) O(4) 130.9(2) ? . . . .
C(11) C(14) C(15) C(16) -122.9(2) ? . . . .
C(11) C(14) C(15) C(20) 21.2(3) ? . . . .
O(4) C(15) C(16) C(17) 64.2(2) ? . . . .
O(4) C(15) C(16) C(18) -51.1(3) ? . . . .
O(4) C(15) C(16) C(19) -178.5(2) ? . . . .
C(14) C(15) C(16) C(17) -26.5(2) ? . . . .
C(14) C(15) C(16) C(18) -141.8(2) ? . . . .
C(14) C(15) C(16) C(19) 90.8(2) ? . . . .
C(20) C(15) C(16) C(17) -170.6(2) ? . . . .
C(20) C(15) C(16) C(18) 74.2(3) ? . . . .
C(20) C(15) C(16) C(19) -53.2(3) ? . . . .
O(4) C(15) C(20) C(21) -41.1(2) ? . . . .
O(4) C(15) C(20) C(22) -162.5(2) ? . . . .
O(4) C(15) C(20) C(23) 75.9(2) ? . . . .
C(14) C(15) C(20) C(21) 55.8(3) ? . . . .
C(14) C(15) C(20) C(22) -65.6(3) ? . . . .
C(14) C(15) C(20) C(23) 172.8(2) ? . . . .
C(16) C(15) C(20) C(21) -165.4(2) ? . . . .
C(16) C(15) C(20) C(22) 73.2(3) ? . . . .
C(16) C(15) C(20) C(23) -48.4(3) ? . . . .
C(15) C(16) C(17) N(2) 34.5(2) ? . . . .
C(18) C(16) C(17) N(2) 155.0(2) ? . . . .
C(19) C(16) C(17) N(2) -86.7(2) ? . . . .
